data_4323362
loop_
_publ_author_name
'Reint Eujen'
'Berthold Hoge'
'David J. Brauer'

_publ_contact_author
;
       Prof. David J. Brauer
       Anorganische Chemie, Fachbereich 9      
       Bergische Universit\"at Gesamthochschule
       Gauszstr. 20
       42097 Wuppertal
       Bundesrepublik Deutschland
;
_publ_contact_author_email brauer@wrcs3.urz.uni-wuppertal.de
_publ_contact_author_fax '049 202 439-2901'
_publ_contact_author_phone '049 202 439-2457'
_publ_section_title
;
 Preparation and NMR Spectra of the (Trifluoromethyl)argentates(III)
 [Ag(CF~3~)~n~X~4-n~]^-^, with X = CN (n= 1-3), CH~3~, C\\tbCC~6~H~11~,
 Cl, Br (n= 2, 3), and I (n= 3), and of Related Silver(III) Compounds.
 Structures of [PPh~4~][trans-Ag(CF~3~)~2~(CN)~2~] and
 [PPh~4~][Ag(CF~3~)~3~CH~3~].
;
_journal_name_full 'Inorganic Chemistry'
_journal_page_first 1464
_journal_page_last 1475
_journal_paper_doi 10.1021/ic9610445
_journal_volume 36
_journal_year 1997
_chemical_compound_source 'current publication'
_chemical_formula_moiety 'C24 H20 P 1+, C4 Ag F6 N2 1-'
_chemical_formula_structural '[P(C6H5)4][Ag(CN)2(CF3)2]'
_chemical_formula_sum 'C28 H20 Ag F6 N2 P'
_chemical_formula_weight 637.30
_chemical_name_systematic
; 
Tetraphenylphosphonium trans-dicyano-bis(trifluoromethyl)argentate(III) 
;
_space_group_IT_number 15
_symmetry_cell_setting monoclinic
_symmetry_space_group_name_Hall '-C 2yc'
_symmetry_space_group_name_H-M 'C 1 2/c 1'
_atom_sites_solution_hydrogens difmap
_atom_sites_solution_primary direct
_atom_sites_solution_secondary difmap
_audit_creation_method SHELXL
_cell_angle_alpha 90.00
_cell_angle_beta 93.036(8)
_cell_angle_gamma 90.00
_cell_formula_units_Z 4
_cell_length_a 18.174(2)
_cell_length_b 7.8881(8)
_cell_length_c 18.881(2)
_cell_measurement_reflns_used 40
_cell_measurement_temperature 295(2)
_cell_measurement_theta_max 34.8
_cell_measurement_theta_min 31.4
_cell_volume 2702.9(5)
_computing_cell_refinement 'Siemens P3'
_computing_data_collection 'Siemens P3'
_computing_data_reduction 'Siemens XDISK, SHELXTL XPREP'
_computing_molecular_graphics 'SHELXTL XP'
_computing_publication_material 'SHELXTL XL'
_computing_structure_refinement 'SHELXL-93 (Sheldrick, 1993)'
_computing_structure_solution 'SHELXS-86 (Sheldrick, 1990)'
_diffrn_ambient_temperature 295(2)
_diffrn_measurement_device 'Siemens P3'
_diffrn_measurement_method '\q/2q scans'
_diffrn_radiation_monochromator graphite
_diffrn_radiation_source 'normal-focus sealed tube'
_diffrn_radiation_type CuK\a
_diffrn_radiation_wavelength 1.54184
_diffrn_reflns_av_R_equivalents 0.0327
_diffrn_reflns_av_sigmaI/netI 0.0227
_diffrn_reflns_limit_h_max 21
_diffrn_reflns_limit_h_min -22
_diffrn_reflns_limit_k_max 9
_diffrn_reflns_limit_k_min 0
_diffrn_reflns_limit_l_max 22
_diffrn_reflns_limit_l_min 0
_diffrn_reflns_number 2602
_diffrn_reflns_theta_max 69.04
_diffrn_reflns_theta_min 4.69
_diffrn_standards_decay_% 0
_diffrn_standards_interval_count 100
_diffrn_standards_number 3
_exptl_absorpt_coefficient_mu 7.095
_exptl_absorpt_correction_T_max 0.61731
_exptl_absorpt_correction_T_min 0.26112
_exptl_absorpt_correction_type integration
_exptl_crystal_colour tan
_exptl_crystal_density_diffrn 1.566
_exptl_crystal_density_method none
_exptl_crystal_description rod
_exptl_crystal_F_000 1272
_exptl_crystal_size_max 0.41
_exptl_crystal_size_mid 0.18
_exptl_crystal_size_min 0.08
_refine_diff_density_max 0.492
_refine_diff_density_min -0.995
_refine_diff_density_rms 0.073
_refine_ls_extinction_coef 0.00141(9)
_refine_ls_extinction_expression Fc^*^=kFc[1+0.001xFc^2^\l^3^/sin(2\q)]^-1/4^
_refine_ls_extinction_method SHELXL
_refine_ls_goodness_of_fit_all 1.077
_refine_ls_goodness_of_fit_obs 1.102
_refine_ls_hydrogen_treatment refU
_refine_ls_matrix_type full
_refine_ls_number_parameters 205
_refine_ls_number_reflns 2518
_refine_ls_number_restraints 0
_refine_ls_restrained_S_all 1.077
_refine_ls_restrained_S_obs 1.102
_refine_ls_R_factor_all 0.0396
_refine_ls_R_factor_obs 0.0341
_refine_ls_shift/esd_max -0.230
_refine_ls_shift/esd_mean 0.026
_refine_ls_structure_factor_coef Fsqd
_refine_ls_weighting_details 'w=1/[\s^2^(Fo^2^)+(0.0600P)^2^+1.5000P] where P=(Fo^2^+2Fc^2^)/3'
_refine_ls_weighting_scheme calc
_refine_ls_wR_factor_all 0.0944
_refine_ls_wR_factor_obs 0.0898
_reflns_number_observed 2204
_reflns_number_total 2518
_reflns_observed_criterion >2sigma(I)
_cod_data_source_file ic9610445_1.cif
_cod_data_source_block agcfcn
_cod_depositor_comments
;
The following automatic conversions were performed:

'_refine_ls_weighting_scheme' value 'calc
w=1/[\s^2^(Fo^2^)+(0.0600P)^2^+1.5000P] where P=(Fo^2^+2Fc^2^)/3' was
changed to 'calc'. New tag '_refine_ls_weighting_details' was
created. The value of the new tag was set to
'w=1/[\s^2^(Fo^2^)+(0.0600P)^2^+1.5000P] where P=(Fo^2^+2Fc^2^)/3'.

Automatic conversion script
Id: cif_fix_values 3143 2015-03-26 13:38:13Z robertas 
;
_cod_database_code 4323362

loop_
_symmetry_equiv_pos_as_xyz
'x, y, z'
'-x, y, -z+1/2'
'x+1/2, y+1/2, z'
'-x+1/2, y+1/2, -z+1/2'
'-x, -y, -z'
'x, -y, z-1/2'
'-x+1/2, -y+1/2, -z'
'x+1/2, -y+1/2, z-1/2'

loop_
_atom_site_aniso_label
_atom_site_aniso_U_11
_atom_site_aniso_U_22
_atom_site_aniso_U_33
_atom_site_aniso_U_23
_atom_site_aniso_U_13
_atom_site_aniso_U_12
Ag 0.0417(2) 0.0440(2) 0.0429(2) -0.00292(12) 0.00360(12) 0.00016(12)
P 0.0318(4) 0.0393(5) 0.0383(5) 0.000 0.0009(3) 0.000
F1A 0.109(9) 0.105(10) 0.125(9) -0.074(8) 0.061(7) -0.054(8)
F2A 0.068(6) 0.091(6) 0.281(27) -0.003(10) -0.064(10) -0.003(5)
F3A 0.245(21) 0.106(9) 0.080(5) 0.021(6) -0.007(8) -0.102(11)
F1B 0.091(6) 0.149(12) 0.128(9) -0.075(8) 0.068(6) -0.069(6)
F2B 0.133(10) 0.169(13) 0.081(4) 0.000(5) -0.032(4) -0.077(10)
F3B 0.117(6) 0.051(4) 0.281(23) -0.009(8) 0.005(11) -0.004(4)
N 0.076(2) 0.074(2) 0.063(2) -0.011(2) 0.022(2) -0.005(2)
C1 0.066(2) 0.058(2) 0.067(2) -0.014(2) 0.012(2) -0.011(2)
C2 0.053(2) 0.053(2) 0.055(2) -0.006(2) 0.010(2) -0.006(2)
C3 0.0342(14) 0.044(2) 0.0448(15) 0.0048(11) 0.0012(11) -0.0015(11)
C4 0.054(2) 0.058(2) 0.058(2) 0.009(2) 0.0099(14) 0.010(2)
C5 0.062(2) 0.067(2) 0.087(3) 0.025(2) 0.008(2) 0.022(2)
C6 0.065(2) 0.088(3) 0.079(3) 0.044(2) -0.008(2) 0.002(2)
C7 0.071(2) 0.082(3) 0.046(2) 0.019(2) 0.000(2) -0.009(2)
C8 0.049(2) 0.055(2) 0.048(2) 0.0048(14) 0.0019(14) -0.0025(14)
C9 0.0361(13) 0.043(2) 0.0422(14) 0.0007(12) 0.0008(10) 0.0039(11)
C10 0.0400(15) 0.056(2) 0.058(2) -0.0055(15) 0.0005(13) 0.0024(14)
C11 0.039(2) 0.083(3) 0.082(2) -0.009(2) 0.002(2) 0.014(2)
C12 0.063(2) 0.075(3) 0.071(3) -0.008(2) 0.007(2) 0.028(2)
C13 0.076(3) 0.055(2) 0.063(2) -0.016(2) -0.001(2) 0.017(2)
C14 0.050(2) 0.056(2) 0.061(2) -0.011(2) -0.0060(14) 0.007(2)

loop_
_atom_site_label
_atom_site_type_symbol
_atom_site_fract_x
_atom_site_fract_y
_atom_site_fract_z
_atom_site_U_iso_or_equiv
_atom_site_thermal_displace_type
_atom_site_occupancy
_atom_site_calc_flag
_atom_site_refinement_flags
_atom_site_disorder_group
Ag Ag 0.2500 0.2500 0.5000 0.0428(2) Uani 1 d S .
P P 0.0000 0.10946(13) 0.7500 0.0365(2) Uani 1 d S .
F1A F 0.1887(7) -0.0490(20) 0.4246(8) 0.111(7) Uani 0.46(2) d P .
F2A F 0.1093(6) 0.1222(12) 0.4535(15) 0.149(10) Uani 0.46(2) d P .
F3A F 0.1589(14) -0.0396(19) 0.5260(5) 0.144(9) Uani 0.46(2) d P .
F1B F 0.1161(6) 0.0451(20) 0.5076(7) 0.121(6) Uani 0.54(2) d P .
F2B F 0.1463(8) 0.0784(20) 0.4060(4) 0.129(6) Uani 0.54(2) d P .
F3B F 0.2038(5) -0.0871(10) 0.4730(13) 0.150(8) Uani 0.54(2) d P .
N N 0.3335(2) 0.1750(5) 0.3619(2) 0.0703(9) Uani 1 d . .
C1 C 0.1732(2) 0.0578(5) 0.4728(2) 0.0633(9) Uani 1 d . .
C2 C 0.3030(2) 0.2028(5) 0.4111(2) 0.0535(8) Uani 1 d . .
C3 C -0.0343(2) 0.2444(3) 0.6789(2) 0.0409(6) Uani 1 d . .
C4 C -0.0810(2) 0.3778(4) 0.6950(2) 0.0563(8) Uani 1 d . .
H4 H -0.0942(2) 0.3961(4) 0.7424(2) 0.073(5) Uiso 1 calc R .
C5 C -0.1078(2) 0.4832(5) 0.6411(2) 0.0721(11) Uani 1 d . .
H5 H -0.1399(2) 0.5738(5) 0.6514(2) 0.073(5) Uiso 1 calc R .
C6 C -0.0882(2) 0.4576(6) 0.5728(2) 0.0776(12) Uani 1 d . .
H6 H -0.1070(2) 0.5303(6) 0.5360(2) 0.073(5) Uiso 1 calc R .
C7 C -0.0416(2) 0.3272(6) 0.5574(2) 0.0664(10) Uani 1 d . .
H7 H -0.0281(2) 0.3110(6) 0.5099(2) 0.073(5) Uiso 1 calc R .
C8 C -0.0141(2) 0.2193(4) 0.6102(2) 0.0509(8) Uani 1 d . .
H8 H 0.0183(2) 0.1294(4) 0.5994(2) 0.073(5) Uiso 1 calc R .
C9 C 0.07103(15) -0.0283(4) 0.72103(15) 0.0404(6) Uani 1 d . .
C10 C 0.1445(2) -0.0046(4) 0.7426(2) 0.0516(7) Uani 1 d . .
H10 H 0.1589(2) 0.0878(4) 0.7724(2) 0.077(5) Uiso 1 calc R .
C11 C 0.1964(2) -0.1180(6) 0.7199(2) 0.0679(10) Uani 1 d . .
H11 H 0.2468(2) -0.1035(6) 0.7347(2) 0.077(5) Uiso 1 calc R .
C12 C 0.1761(3) -0.2504(5) 0.6765(3) 0.0695(11) Uani 1 d . .
H12 H 0.2126(3) -0.3255(5) 0.6606(3) 0.077(5) Uiso 1 calc R .
C13 C 0.1029(3) -0.2761(5) 0.6555(2) 0.0651(10) Uani 1 d . .
H13 H 0.0890(3) -0.3700(5) 0.6262(2) 0.077(5) Uiso 1 calc R .
C14 C 0.0508(2) -0.1650(5) 0.6772(2) 0.0559(8) Uani 1 d . .
H14 H 0.0005(2) -0.1810(5) 0.6623(2) 0.077(5) Uiso 1 calc R .

loop_
_atom_type_symbol
_atom_type_description
_atom_type_scat_dispersion_real
_atom_type_scat_dispersion_imag
_atom_type_scat_source
C C 0.0181 0.0091 'International Tables Vol C Tables 4.2.6.8 and 6.1.1.4'
H H 0.0000 0.0000 'International Tables Vol C Tables 4.2.6.8 and 6.1.1.4'
N N 0.0311 0.0180 'International Tables Vol C Tables 4.2.6.8 and 6.1.1.4'
F F 0.0727 0.0534 'International Tables Vol C Tables 4.2.6.8 and 6.1.1.4'
P P 0.2955 0.4335 'International Tables Vol C Tables 4.2.6.8 and 6.1.1.4'
Ag Ag 0.1306 4.2820 'International Tables Vol C Tables 4.2.6.8 and 6.1.1.4'

loop_
_exptl_crystal_face_index_h
_exptl_crystal_face_index_k
_exptl_crystal_face_index_l
_exptl_crystal_face_perp_dist
-1.00 1.00 1.00 0.1700
0.00 -1.00 0.00 0.2000
1.00 0.00 0.00 0.0440
-1.00 0.00 0.00 0.0440
0.00 0.00 1.00 0.0900
0.00 0.00 -1.00 0.0900
1.00 0.00 1.00 0.0500
-1.00 0.00 -1.00 0.0550

loop_
_geom_angle_atom_site_label_1
_geom_angle_atom_site_label_2
_geom_angle_atom_site_label_3
_geom_angle
_geom_angle_site_symmetry_1
_geom_angle_site_symmetry_3
_geom_angle_publ_flag
C2 Ag C2 180.0 7_556 . yes
C2 Ag C1 90.20(14) 7_556 7_556 ?
C2 Ag C1 89.80(14) . 7_556 yes
C2 Ag C1 89.80(14) 7_556 . yes
C2 Ag C1 90.20(14) . . yes
C1 Ag C1 180.0 7_556 . yes
C9 P C9 105.5(2) 2_556 . ?
C9 P C3 110.94(13) 2_556 2_556 ?
C9 P C3 111.05(13) . 2_556 ?
C9 P C3 111.05(13) 2_556 . ?
C9 P C3 110.94(13) . . ?
C3 P C3 107.4(2) 2_556 . ?
F3B F1A C1 66.7(8) . . ?
F3B F1A F2B 128.1(12) . . ?
C1 F1A F2B 62.4(6) . . ?
F1B F2A F2B 117.3(10) . . ?
F1B F2A C1 60.7(6) . . ?
F2B F2A C1 64.6(6) . . ?
F1B F3A C1 63.4(6) . . ?
F1B F3A F3B 112.5(10) . . ?
C1 F3A F3B 56.6(6) . . ?
F3A F1B F2A 129.7(11) . . ?
F3A F1B C1 67.3(7) . . ?
F2A F1B C1 64.1(6) . . ?
F2A F2B F1A 111.6(9) . . ?
F2A F2B C1 61.5(6) . . ?
F1A F2B C1 58.0(5) . . ?
F1A F3B C1 67.8(8) . . ?
F1A F3B F3A 116.3(13) . . ?
C1 F3B F3A 58.7(6) . . ?
F1B C1 F3B 107.4(8) . . yes
F1B C1 F1A 122.3(6) . . ?
F3B C1 F1A 45.4(7) . . ?
F1B C1 F3A 49.3(7) . . ?
F3B C1 F3A 64.7(8) . . ?
F1A C1 F3A 102.7(8) . . yes
F1B C1 F2A 55.3(7) . . ?
F3B C1 F2A 137.3(7) . . ?
F1A C1 F2A 106.4(9) . . yes
F3A C1 F2A 103.6(9) . . yes
F1B C1 F2B 103.2(7) . . yes
F3B C1 F2B 104.4(8) . . yes
F1A C1 F2B 59.6(6) . . ?
F3A C1 F2B 136.1(7) . . ?
F2A C1 F2B 54.0(8) . . ?
F1B C1 Ag 118.9(4) . . yes
F3B C1 Ag 111.3(6) . . yes
F1A C1 Ag 118.6(4) . . yes
F3A C1 Ag 113.2(6) . . yes
F2A C1 Ag 110.9(5) . . yes
F2B C1 Ag 110.3(4) . . yes
N C2 Ag 178.9(4) . . yes
C8 C3 C4 120.5(3) . . ?
C8 C3 P 121.1(2) . . ?
C4 C3 P 118.4(2) . . ?
C5 C4 C3 119.2(3) . . ?
C6 C5 C4 120.4(4) . . ?
C5 C6 C7 120.3(3) . . ?
C6 C7 C8 120.7(4) . . ?
C3 C8 C7 119.0(3) . . ?
C10 C9 C14 119.8(3) . . ?
C10 C9 P 121.7(2) . . ?
C14 C9 P 118.5(2) . . ?
C11 C10 C9 118.9(3) . . ?
C12 C11 C10 120.8(3) . . ?
C11 C12 C13 120.7(3) . . ?
C14 C13 C12 119.4(4) . . ?
C13 C14 C9 120.4(3) . . ?

loop_
_geom_bond_atom_site_label_1
_geom_bond_atom_site_label_2
_geom_bond_distance
_geom_bond_site_symmetry_2
_geom_bond_publ_flag
Ag C2 2.013(3) 7_556 ?
Ag C2 2.013(3) . yes
Ag C1 2.105(4) 7_556 ?
Ag C1 2.105(4) . yes
P C9 1.795(3) 2_556 ?
P C9 1.795(3) . ?
P C3 1.798(3) 2_556 ?
P C3 1.798(3) . ?
F1A F3B 0.986(14) . ?
F1A C1 1.281(8) . yes
F1A F2B 1.303(14) . ?
F2A F1B 1.189(14) . ?
F2A F2B 1.20(2) . ?
F2A C1 1.302(8) . yes
F3A F1B 1.070(14) . ?
F3A C1 1.301(8) . yes
F3A F3B 1.38(2) . ?
F1B C1 1.262(7) . yes
F2B C1 1.338(8) . yes
F3B C1 1.271(9) . yes
N C2 1.128(4) . yes
C3 C8 1.381(5) . ?
C3 C4 1.395(4) . ?
C4 C5 1.382(5) . ?
C5 C6 1.369(6) . ?
C6 C7 1.374(6) . ?
C7 C8 1.385(5) . ?
C9 C10 1.388(4) . ?
C9 C14 1.397(4) . ?
C10 C11 1.384(5) . ?
C11 C12 1.367(6) . ?
C12 C13 1.382(7) . ?
C13 C14 1.370(5) . ?

loop_
_geom_torsion_atom_site_label_1
_geom_torsion_atom_site_label_2
_geom_torsion_atom_site_label_3
_geom_torsion_atom_site_label_4
_geom_torsion
_geom_torsion_site_symmetry_1
_geom_torsion_site_symmetry_2
_geom_torsion_site_symmetry_3
_geom_torsion_site_symmetry_4
_geom_torsion_publ_flag
C1 F3A F1B F2A 15.6(12) . . . . ?
F3B F3A F1B F2A -13.5(20) . . . . ?
C1 F3A F1B C1 0.000(3) . . . . ?
F3B F3A F1B C1 -29.1(10) . . . . ?
F2B F2A F1B F3A 16.4(18) . . . . ?
C1 F2A F1B F3A -16.0(13) . . . . ?
F2B F2A F1B C1 32.4(7) . . . . ?
C1 F2A F1B C1 0.000(3) . . . . ?
F1B F2A F2B F1A -0.8(12) . . . . ?
C1 F2A F2B F1A 30.4(7) . . . . ?
F1B F2A F2B C1 -31.2(7) . . . . ?
C1 F2A F2B C1 0.000(5) . . . . ?
F3B F1A F2B F2A -19.4(17) . . . . ?
C1 F1A F2B F2A -31.6(7) . . . . ?
F3B F1A F2B C1 12.2(13) . . . . ?
C1 F1A F2B C1 0.000(5) . . . . ?
C1 F1A F3B C1 0.000(3) . . . . ?
F2B F1A F3B C1 -11.7(12) . . . . ?
C1 F1A F3B F3A 34.3(10) . . . . ?
F2B F1A F3B F3A 22.5(20) . . . . ?
F1B F3A F3B F1A -6.2(20) . . . . ?
C1 F3A F3B F1A -37.6(12) . . . . ?
F1B F3A F3B C1 31.4(10) . . . . ?
C1 F3A F3B C1 0.000(5) . . . . ?
F3A F1B C1 F3B 30.7(11) . . . . ?
F2A F1B C1 F3B -136.0(9) . . . . ?
F3A F1B C1 F1A 78.5(13) . . . . ?
F2A F1B C1 F1A -88.2(12) . . . . ?
F3A F1B C1 F3A 0.000(4) . . . . ?
F2A F1B C1 F3A -166.7(11) . . . . ?
F3A F1B C1 F2A 166.7(11) . . . . ?
F2A F1B C1 F2A 0.000(3) . . . . ?
F3A F1B C1 F2B 140.7(9) . . . . ?
F2A F1B C1 F2B -26.0(8) . . . . ?
F3A F1B C1 Ag -96.8(9) . . . . ?
F2A F1B C1 Ag 96.5(7) . . . . ?
F1A F3B C1 F1B 118.4(9) . . . . ?
F3A F3B C1 F1B -25.3(10) . . . . ?
F1A F3B C1 F1A 0.000(4) . . . . ?
F3A F3B C1 F1A -143.8(13) . . . . ?
F1A F3B C1 F3A 143.8(13) . . . . ?
F3A F3B C1 F3A 0.000(5) . . . . ?
F1A F3B C1 F2A 61.2(17) . . . . ?
F3A F3B C1 F2A -82.6(15) . . . . ?
F1A F3B C1 F2B 9.3(10) . . . . ?
F3A F3B C1 F2B -134.5(9) . . . . ?
F1A F3B C1 Ag -109.8(9) . . . . ?
F3A F3B C1 Ag 106.5(7) . . . . ?
F3B F1A C1 F1B -82.8(13) . . . . ?
F2B F1A C1 F1B 86.8(10) . . . . ?
F3B F1A C1 F3B 0.000(4) . . . . ?
F2B F1A C1 F3B 169.6(11) . . . . ?
F3B F1A C1 F3A -33.2(13) . . . . ?
F2B F1A C1 F3A 136.4(9) . . . . ?
F3B F1A C1 F2A -141.7(11) . . . . ?
F2B F1A C1 F2A 27.9(8) . . . . ?
F3B F1A C1 F2B -169.6(11) . . . . ?
F2B F1A C1 F2B 0.000(4) . . . . ?
F3B F1A C1 Ag 92.5(10) . . . . ?
F2B F1A C1 Ag -97.9(6) . . . . ?
F1B F3A C1 F1B 0.000(4) . . . . ?
F3B F3A C1 F1B 147.4(12) . . . . ?
F1B F3A C1 F3B -147.4(12) . . . . ?
F3B F3A C1 F3B 0.000(4) . . . . ?
F1B F3A C1 F1A -121.9(9) . . . . ?
F3B F3A C1 F1A 25.6(10) . . . . ?
F1B F3A C1 F2A -11.2(10) . . . . ?
F3B F3A C1 F2A 136.2(9) . . . . ?
F1B F3A C1 F2B -62.8(14) . . . . ?
F3B F3A C1 F2B 84.7(15) . . . . ?
F1B F3A C1 Ag 109.0(8) . . . . ?
F3B F3A C1 Ag -103.6(7) . . . . ?
F1B F2A C1 F1B 0.000(4) . . . . ?
F2B F2A C1 F1B -148.1(9) . . . . ?
F1B F2A C1 F3B 77.6(15) . . . . ?
F2B F2A C1 F3B -70.5(15) . . . . ?
F1B F2A C1 F1A 118.2(8) . . . . ?
F2B F2A C1 F1A -29.9(8) . . . . ?
F1B F2A C1 F3A 10.3(9) . . . . ?
F2B F2A C1 F3A -137.8(8) . . . . ?
F1B F2A C1 F2B 148.1(9) . . . . ?
F2B F2A C1 F2B 0.000(5) . . . . ?
F1B F2A C1 Ag -111.4(5) . . . . ?
F2B F2A C1 Ag 100.4(6) . . . . ?
F2A F2B C1 F1B 26.5(8) . . . . ?
F1A F2B C1 F1B -119.9(7) . . . . ?
F2A F2B C1 F3B 138.7(9) . . . . ?
F1A F2B C1 F3B -7.6(8) . . . . ?
F2A F2B C1 F1A 146.3(9) . . . . ?
F1A F2B C1 F1A 0.000(4) . . . . ?
F2A F2B C1 F3A 70.3(15) . . . . ?
F1A F2B C1 F3A -76.0(14) . . . . ?
F2A F2B C1 F2A 0.000(6) . . . . ?
F1A F2B C1 F2A -146.3(9) . . . . ?
F2A F2B C1 Ag -101.6(6) . . . . ?
F1A F2B C1 Ag 112.0(5) . . . . ?
C2 Ag C1 F1B 10.6(12) 7_556 . . . ?
C2 Ag C1 F1B -169.4(12) . . . . ?
C1 Ag C1 F1B 27.3(1000) 7_556 . . . ?
C2 Ag C1 F3B -115.1(12) 7_556 . . . ?
C2 Ag C1 F3B 64.9(12) . . . . ?
C1 Ag C1 F3B -98.4(1000) 7_556 . . . ?
C2 Ag C1 F1A -164.9(12) 7_556 . . . ?
C2 Ag C1 F1A 15.1(12) . . . . ?
C1 Ag C1 F1A -148.2(1000) 7_556 . . . ?
C2 Ag C1 F3A -44.4(14) 7_556 . . . ?
C2 Ag C1 F3A 135.6(14) . . . . ?
C1 Ag C1 F3A -27.8(1000) 7_556 . . . ?
C2 Ag C1 F2A 71.5(14) 7_556 . . . ?
C2 Ag C1 F2A -108.5(14) . . . . ?
C1 Ag C1 F2A 88.2(1000) 7_556 . . . ?
C2 Ag C1 F2B 129.5(10) 7_556 . . . ?
C2 Ag C1 F2B -50.5(10) . . . . ?
C1 Ag C1 F2B 146.2(1000) 7_556 . . . ?
C2 Ag C2 N -172.4(1000) 7_556 . . . ?
C1 Ag C2 N 75.5(186) 7_556 . . . ?
C1 Ag C2 N -104.5(186) . . . . ?
C9 P C3 C8 -107.9(3) 2_556 . . . ?
C9 P C3 C8 9.1(3) . . . . ?
C3 P C3 C8 130.6(3) 2_556 . . . ?
C9 P C3 C4 73.3(3) 2_556 . . . ?
C9 P C3 C4 -169.7(3) . . . . ?
C3 P C3 C4 -48.1(2) 2_556 . . . ?
C8 C3 C4 C5 1.1(5) . . . . ?
P C3 C4 C5 179.8(3) . . . . ?
C3 C4 C5 C6 -0.5(6) . . . . ?
C4 C5 C6 C7 -0.2(7) . . . . ?
C5 C6 C7 C8 0.4(7) . . . . ?
C4 C3 C8 C7 -0.9(5) . . . . ?
P C3 C8 C7 -179.6(3) . . . . ?
C6 C7 C8 C3 0.1(6) . . . . ?
C9 P C9 C10 -132.0(3) 2_556 . . . ?
C3 P C9 C10 -11.7(3) 2_556 . . . ?
C3 P C9 C10 107.7(3) . . . . ?
C9 P C9 C14 46.3(2) 2_556 . . . ?
C3 P C9 C14 166.6(3) 2_556 . . . ?
C3 P C9 C14 -74.0(3) . . . . ?
C14 C9 C10 C11 0.0(5) . . . . ?
P C9 C10 C11 178.3(3) . . . . ?
C9 C10 C11 C12 0.6(6) . . . . ?
C10 C11 C12 C13 -1.4(7) . . . . ?
C11 C12 C13 C14 1.6(7) . . . . ?
C12 C13 C14 C9 -0.9(6) . . . . ?
C10 C9 C14 C13 0.2(5) . . . . ?
P C9 C14 C13 -178.1(3) . . . . ?
